data_4307616
loop_
_publ_author_name
'Mikhail Maliarik'
'Jeffrey K. Nagle'
'Andrey Ilyukhin'
'Elena Murashova'
'J\'anos Mink'
'Mikhail Skripkin'
'Julius Glaser'
'Margit Kovacs'
'Attila Horv\'ath'

_publ_contact_author_address
;IFM-Department of Chemistry
Link\"oping University
SE-581 83 Link\"oping
Sweden.
;
_publ_contact_author_email misha@ifm.liu.se
_publ_contact_author_name 'Dr. Mikhail Maliarik'
_publ_section_title
;
Metal-Metal Bonding in Tetracyanometalates (M = PtII, PdII, NiII) of
Monovalent Thallium. Crystallographic and Spectroscopic Characterization of
the New Compounds Tl2Ni(CN)4 and Tl2Pd(CN)4
;
_journal_name_full 'Inorganic Chemistry'
_journal_page_first 4642
_journal_page_last 4653
_journal_paper_doi 10.1021/ic062092k
_journal_volume 46
_journal_year 2007
_chemical_formula_moiety 'C4 N4 Pd, 2Tl'
_chemical_formula_sum 'C4 N4 Pd Tl2'
_chemical_formula_weight 619.22
_chemical_name_systematic
; 
 ? 
;
_space_group_IT_number 14
_symmetry_cell_setting monoclinic
_symmetry_space_group_name_Hall '-P 2yn'
_symmetry_space_group_name_H-M 'P 1 21/n 1'
_atom_sites_solution_primary direct
_atom_sites_solution_secondary difmap
_audit_creation_method SHELXL-97
_cell_angle_alpha 90.00
_cell_angle_beta 104.67
_cell_angle_gamma 90.00
_cell_formula_units_Z 2
_cell_length_a 6.277(2)
_cell_length_b 7.437(2)
_cell_length_c 9.591(3)
_cell_measurement_temperature 293(2)
_cell_volume 433.1(2)
_computing_cell_refinement 'CELL (Stoe & Cie, 1997)'
_computing_data_collection 'EXPOSE (Stoe & Cie, 1997)'
_computing_data_reduction 'INTEGRATE (Stoe & Cie, 1997) and X-RED (Stoe & Cie, 1997)'
_computing_structure_refinement 'SHELXL-97 (Sheldrick, 1997)'
_computing_structure_solution 'SHELXS-97 (Sheldrick, 1990)'
_diffrn_ambient_temperature 293(2)
_diffrn_measured_fraction_theta_full 0.989
_diffrn_measured_fraction_theta_max 0.989
_diffrn_measurement_device_type 'STOE IPDS'
_diffrn_measurement_method 'area detector'
_diffrn_radiation_monochromator graphite
_diffrn_radiation_source 'fine-focus sealed tube'
_diffrn_radiation_type MoK\a
_diffrn_radiation_wavelength 0.71073
_diffrn_reflns_av_R_equivalents 0.0667
_diffrn_reflns_av_sigmaI/netI 0.0597
_diffrn_reflns_limit_h_max 7
_diffrn_reflns_limit_h_min -7
_diffrn_reflns_limit_k_max 9
_diffrn_reflns_limit_k_min -9
_diffrn_reflns_limit_l_max 11
_diffrn_reflns_limit_l_min -11
_diffrn_reflns_number 3263
_diffrn_reflns_theta_full 26.03
_diffrn_reflns_theta_max 26.03
_diffrn_reflns_theta_min 3.51
_exptl_absorpt_coefficient_mu 39.103
_exptl_absorpt_correction_T_max 0.2286
_exptl_absorpt_correction_T_min 0.0439
_exptl_absorpt_correction_type numerical
_exptl_absorpt_process_details '(X-RED; Stoe & Cie, 1998)'
_exptl_crystal_colour colorless
_exptl_crystal_density_diffrn 4.748
_exptl_crystal_density_method 'not measured'
_exptl_crystal_description prism
_exptl_crystal_F_000 520
_exptl_crystal_size_max .1
_exptl_crystal_size_mid .08
_exptl_crystal_size_min .05
_refine_diff_density_max 1.154
_refine_diff_density_min -1.807
_refine_diff_density_rms 0.303
_refine_ls_extinction_coef 0.0326(9)
_refine_ls_extinction_expression Fc^*^=kFc[1+0.001xFc^2^\l^3^/sin(2\q)]^-1/4^
_refine_ls_extinction_method SHELXL
_refine_ls_goodness_of_fit_ref 1.266
_refine_ls_matrix_type full
_refine_ls_number_parameters 53
_refine_ls_number_reflns 842
_refine_ls_number_restraints 0
_refine_ls_restrained_S_all 1.266
_refine_ls_R_factor_all 0.0440
_refine_ls_R_factor_gt 0.0285
_refine_ls_shift/su_max 0.003
_refine_ls_shift/su_mean 0.001
_refine_ls_structure_factor_coef Fsqd
_refine_ls_weighting_details 'calc w=1/[\s^2^(Fo^2^)+(0.0000P)^2^+0.0000P] where P=(Fo^2^+2Fc^2^)/3'
_refine_ls_weighting_scheme calc
_refine_ls_wR_factor_gt 0.0428
_refine_ls_wR_factor_ref 0.0446
_reflns_number_gt 652
_reflns_number_total 842
_reflns_threshold_expression >2sigma(I)
_cod_data_source_file ic062092k_si_2.cif
_cod_data_source_block Tl-Pd
_cod_depositor_comments
;
The following automatic conversions were performed:
'_exptl_absorpt_correction_type' value 'Numerical' changed to 'numerical'
according to '/home/saulius/struct/CIF-dictionaries/cif_core.dic'
dictionary named 'cif_core.dic' version 2.4.1 from 2010-06-29.

Automatic conversion script
Id: cif_fix_enum 1527 2010-12-29 10:47:43Z saulius 
;
_cod_original_sg_symbol_H-M 'P 21/n'
_cod_database_code 4307616

loop_
_symmetry_equiv_pos_as_xyz
'x, y, z'
'-x+1/2, y+1/2, -z+1/2'
'-x, -y, -z'
'x-1/2, -y-1/2, z-1/2'

loop_
_atom_site_label
_atom_site_type_symbol
_atom_site_fract_x
_atom_site_fract_y
_atom_site_fract_z
_atom_site_U_iso_or_equiv
_atom_site_adp_type
_atom_site_occupancy
_atom_site_symmetry_multiplicity
_atom_site_calc_flag
_atom_site_refinement_flags
_atom_site_disorder_assembly
_atom_site_disorder_group
Pd Pd 0.0000 0.5000 0.0000 0.0245(3) Uani 1 2 d S . .
Tl Tl 0.22860(8) 0.15016(4) 0.91568(5) 0.0378(2) Uani 1 1 d . . .
C1 C 0.2074(17) 0.6644(11) -0.0621(12) 0.032(3) Uani 1 1 d . . .
N1 N 0.3276(19) 0.7625(12) -0.1019(12) 0.053(3) Uani 1 1 d . . .
C2 C 0.1926(19) 0.5021(11) 0.2023(13) 0.033(3) Uani 1 1 d . . .
N2 N 0.3000(19) 0.5025(10) 0.3158(11) 0.048(3) Uani 1 1 d . . .

loop_
_atom_site_aniso_label
_atom_site_aniso_U_11
_atom_site_aniso_U_22
_atom_site_aniso_U_33
_atom_site_aniso_U_23
_atom_site_aniso_U_13
_atom_site_aniso_U_12
Pd 0.0242(7) 0.0274(4) 0.0193(6) -0.0007(4) 0.0007(5) -0.0012(4)
Tl 0.0398(3) 0.0375(2) 0.0324(3) 0.00163(19) 0.00218(19) -0.0006(2)
C1 0.021(6) 0.032(4) 0.038(7) -0.002(4) 0.000(5) 0.001(5)
N1 0.051(8) 0.061(5) 0.043(7) 0.000(5) 0.007(6) -0.014(5)
C2 0.037(7) 0.029(4) 0.032(7) -0.006(4) 0.003(6) 0.000(4)
N2 0.054(8) 0.047(4) 0.030(6) -0.009(4) -0.010(6) 0.006(4)

loop_
_atom_type_symbol
_atom_type_description
_atom_type_scat_dispersion_real
_atom_type_scat_dispersion_imag
_atom_type_scat_source
C C 0.0033 0.0016 'International Tables Vol C Tables 4.2.6.8 and 6.1.1.4'
N N 0.0061 0.0033 'International Tables Vol C Tables 4.2.6.8 and 6.1.1.4'
Pd Pd -0.9988 1.0072 'International Tables Vol C Tables 4.2.6.8 and 6.1.1.4'
Tl Tl -2.8358 9.6688 'International Tables Vol C Tables 4.2.6.8 and 6.1.1.4'

loop_
_geom_angle_atom_site_label_1
_geom_angle_atom_site_label_2
_geom_angle_atom_site_label_3
_geom_angle
_geom_angle_site_symmetry_1
_geom_angle_site_symmetry_3
_geom_angle_publ_flag
C2 Pd C2 180.0(4) 3_565 . ?
C2 Pd C1 89.7(4) 3_565 . ?
C2 Pd C1 90.3(4) . . ?
C2 Pd C1 90.3(4) 3_565 3_565 ?
C2 Pd C1 89.7(4) . 3_565 ?
C1 Pd C1 180.0(6) . 3_565 ?
C2 Pd Tl 87.0(3) 3_565 1_554 ?
C2 Pd Tl 93.0(3) . 1_554 ?
C1 Pd Tl 93.2(3) . 1_554 ?
C1 Pd Tl 86.8(3) 3_565 1_554 ?
C2 Pd Tl 93.0(3) 3_565 3_566 ?
C2 Pd Tl 87.0(3) . 3_566 ?
C1 Pd Tl 86.8(3) . 3_566 ?
C1 Pd Tl 93.2(3) 3_565 3_566 ?
Tl Pd Tl 180.00(2) 1_554 3_566 ?
N1 C1 Pd 178.6(10) . . ?
N2 C2 Pd 179.7(11) . . ?

loop_
_geom_bond_atom_site_label_1
_geom_bond_atom_site_label_2
_geom_bond_distance
_geom_bond_site_symmetry_2
_geom_bond_publ_flag
Pd C2 2.009(11) 3_565 ?
Pd C2 2.009(11) . ?
Pd C1 1.985(11) . ?
Pd C1 1.985(11) 3_565 ?
Pd Tl 3.1733(7) 1_554 ?
Pd Tl 3.1733(7) 3_566 ?
Tl Pd 3.1733(7) 1_556 ?
C1 N1 1.180(14) . ?
C2 N2 1.126(13) . ?
